data_7701121
loop_
_publ_author_name
'Wang, Lei'
'Yang, Fei'
'Zhao, Xiaoyu'
'Huang, Ling'
'Gao, Daojiang'
'Bi, Jian'
'Wang, Xin'
'Zou, Guohong'

_publ_section_title
;
 Rb<sub>3</sub>SbF<sub>3</sub>(NO<sub>3</sub>)<sub>3</sub>: an excellent
 antimony nitrate nonlinear optical material with a strong second harmonic
 generation response fabricated by a rational multi-component design.
;
_journal_issue 40
_journal_name_full 'Dalton transactions (Cambridge, England : 2003)'
_journal_page_first 15144
_journal_page_last 15150
_journal_paper_doi 10.1039/c9dt03233a
_journal_volume 48
_journal_year 2019
_chemical_formula_sum 'F3 N3 O9 Rb3 Sb'
_chemical_formula_weight 621.19
_space_group_IT_number 4
_space_group_name_Hall 'P 2yb'
_space_group_name_H-M_alt 'P 1 21 1'
_symmetry_cell_setting monoclinic
_symmetry_space_group_name_Hall 'P 2yb'
_symmetry_space_group_name_H-M 'P 1 21 1'
_atom_sites_solution_primary direct
_atom_sites_solution_secondary difmap
_audit_creation_method SHELXL-97
_audit_update_record
;
2019-05-07 deposited with the CCDC.    2019-09-11 downloaded from the CCDC.
;
_cell_angle_alpha 90.00
_cell_angle_beta 101.101(4)
_cell_angle_gamma 90.00
_cell_formula_units_Z 2
_cell_length_a 8.9848(11)
_cell_length_b 7.3395(8)
_cell_length_c 9.5296(9)
_cell_measurement_reflns_used 6617
_cell_measurement_temperature 150(2)
_cell_measurement_theta_max 52.706
_cell_measurement_theta_min 6.936
_cell_volume 616.66(12)
_computing_structure_refinement 'SHELXL-97 (Sheldrick, 1997)'
_computing_structure_solution 'SHELXS-97 (Sheldrick, 1990)'
_diffrn_ambient_temperature 150(2)
_diffrn_measured_fraction_theta_full 0.999
_diffrn_measured_fraction_theta_max 0.999
_diffrn_measurement_device_type 'Bruker D8 Venture'
_diffrn_radiation_monochromator graphite
_diffrn_radiation_source 'fine-focus sealed tube'
_diffrn_radiation_type MoK\a
_diffrn_radiation_wavelength 0.71073
_diffrn_reflns_av_R_equivalents 0.0741
_diffrn_reflns_av_sigmaI/netI 0.0477
_diffrn_reflns_limit_h_max 11
_diffrn_reflns_limit_h_min -11
_diffrn_reflns_limit_k_max 9
_diffrn_reflns_limit_k_min -9
_diffrn_reflns_limit_l_max 11
_diffrn_reflns_limit_l_min -11
_diffrn_reflns_number 16108
_diffrn_reflns_theta_full 26.40
_diffrn_reflns_theta_max 26.40
_diffrn_reflns_theta_min 2.18
_exptl_absorpt_coefficient_mu 14.084
_exptl_crystal_density_diffrn 3.345
_exptl_crystal_density_method 'not measured'
_exptl_crystal_description block-like
_exptl_crystal_F_000 564
_refine_diff_density_max 1.055
_refine_diff_density_min -0.656
_refine_diff_density_rms 0.161
_refine_ls_abs_structure_details 'Flack H D (1983), Acta Cryst. A39, 876-881'
_refine_ls_abs_structure_Flack 0.012(10)
_refine_ls_extinction_method none
_refine_ls_goodness_of_fit_ref 1.023
_refine_ls_matrix_type full
_refine_ls_number_parameters 172
_refine_ls_number_reflns 2524
_refine_ls_number_restraints 2
_refine_ls_restrained_S_all 1.066
_refine_ls_R_factor_all 0.0314
_refine_ls_R_factor_gt 0.0274
_refine_ls_shift/su_max 0.000
_refine_ls_shift/su_mean 0.000
_refine_ls_structure_factor_coef Fsqd
_refine_ls_weighting_details 'calc w=1/[\s^2^(Fo^2^)+(0.0265P)^2^+0.6492P] where P=(Fo^2^+2Fc^2^)/3'
_refine_ls_weighting_scheme calc
_refine_ls_wR_factor_gt 0.0632
_refine_ls_wR_factor_ref 0.0674
_reflns_number_gt 2367
_reflns_number_total 2524
_reflns_threshold_expression >2sigma(I)
_cod_data_source_file c9dt03233a2.cif
_cod_data_source_block mo_0423_4_0m
_cod_depositor_comments 'Adding full bibliography for 7701121.cif.'
_cod_original_sg_symbol_H-M 'P 21'
_cod_database_code 7701121

loop_
_symmetry_equiv_pos_as_xyz
'x, y, z'
'-x, y+1/2, -z'

loop_
_atom_site_label
_atom_site_type_symbol
_atom_site_fract_x
_atom_site_fract_y
_atom_site_fract_z
_atom_site_U_iso_or_equiv
_atom_site_adp_type
_atom_site_occupancy
_atom_site_symmetry_multiplicity
_atom_site_calc_flag
_atom_site_refinement_flags
Sb1 Sb 0.35401(6) 0.47495(6) 0.63569(5) 0.02198(12) Uani 1 1 d .
Rb1 Rb 0.07752(9) 0.32437(10) 0.90317(8) 0.02532(17) Uani 1 1 d .
Rb2 Rb 0.13763(9) 0.02494(9) 0.47453(7) 0.02523(17) Uani 1 1 d .
Rb3 Rb 0.54273(9) 0.07096(10) 0.88420(8) 0.02680(17) Uani 1 1 d .
F1 F 0.1532(5) 0.3605(6) 0.6130(5) 0.0255(9) Uani 1 1 d .
F3 F 0.4215(5) 0.2282(6) 0.6014(5) 0.0271(10) Uani 1 1 d D
F2 F 0.3674(5) 0.4001(6) 0.8369(5) 0.0265(10) Uani 1 1 d .
O8 O 0.8385(6) 0.5982(8) 0.8418(6) 0.0293(12) Uani 1 1 d .
O1 O 0.1481(6) 0.5325(8) 0.1768(5) 0.0312(13) Uani 1 1 d .
O9 O 0.6155(7) 0.6758(8) 0.8772(6) 0.0306(13) Uani 1 1 d .
O2 O 0.1264(7) 0.6367(8) 0.3865(6) 0.0308(13) Uani 1 1 d .
O7 O 0.6419(6) 0.4596(9) 0.7263(6) 0.0316(12) Uani 1 1 d D
O4 O 0.1300(8) 0.7231(9) 0.7093(7) 0.0394(15) Uani 1 1 d .
N1 N 0.1846(7) 0.5317(9) 0.3091(7) 0.0247(14) Uani 1 1 d .
O5 O 0.2220(7) 0.9806(9) 0.7993(6) 0.0379(13) Uani 1 1 d .
O3 O 0.2908(7) 0.4225(8) 0.3686(6) 0.0300(13) Uani 1 1 d .
N2 N 0.1824(8) 0.8186(10) 0.8164(7) 0.0278(15) Uani 1 1 d .
O6 O 0.1944(8) 0.7552(10) 0.9378(6) 0.0434(17) Uani 1 1 d .
N3 N 0.6988(8) 0.5777(9) 0.8174(7) 0.0254(14) Uani 1 1 d .

loop_
_atom_site_aniso_label
_atom_site_aniso_U_11
_atom_site_aniso_U_22
_atom_site_aniso_U_33
_atom_site_aniso_U_23
_atom_site_aniso_U_13
_atom_site_aniso_U_12
Sb1 0.0228(3) 0.0215(2) 0.0215(2) -0.0007(2) 0.00388(18) -0.0002(2)
Rb1 0.0253(4) 0.0270(4) 0.0238(4) -0.0003(3) 0.0051(3) -0.0001(3)
Rb2 0.0262(4) 0.0253(4) 0.0242(3) -0.0026(3) 0.0048(3) -0.0020(3)
Rb3 0.0263(4) 0.0291(4) 0.0244(4) 0.0011(3) 0.0035(3) 0.0031(3)
F1 0.021(2) 0.024(2) 0.030(2) -0.0024(19) 0.0024(18) -0.0040(18)
F3 0.030(3) 0.022(2) 0.028(2) 0.0002(18) 0.004(2) 0.0019(19)
F2 0.025(2) 0.031(2) 0.023(2) 0.0022(18) 0.0046(18) -0.0014(19)
O8 0.020(3) 0.033(3) 0.034(3) -0.004(2) 0.004(2) 0.000(2)
O1 0.034(3) 0.033(3) 0.024(3) 0.001(2) 0.000(2) 0.004(2)
O9 0.034(4) 0.026(3) 0.036(3) -0.003(3) 0.016(3) 0.002(3)
O2 0.031(3) 0.031(3) 0.032(3) -0.002(2) 0.011(3) 0.008(2)
O7 0.026(3) 0.036(3) 0.032(3) -0.011(3) 0.006(2) -0.005(3)
O4 0.043(4) 0.037(3) 0.037(3) -0.010(3) 0.003(3) -0.008(3)
N1 0.025(3) 0.022(3) 0.029(3) -0.001(3) 0.008(3) -0.003(3)
O5 0.040(3) 0.028(3) 0.046(3) 0.001(3) 0.008(3) -0.008(3)
O3 0.031(3) 0.035(3) 0.022(3) -0.002(2) 0.002(2) 0.009(2)
N2 0.027(4) 0.032(4) 0.024(3) -0.001(3) 0.006(3) 0.004(3)
O6 0.056(5) 0.052(4) 0.024(3) 0.012(3) 0.009(3) 0.011(3)
N3 0.031(4) 0.023(3) 0.024(3) 0.004(3) 0.007(3) 0.003(3)

loop_
_atom_type_symbol
_atom_type_description
_atom_type_scat_dispersion_real
_atom_type_scat_dispersion_imag
_atom_type_scat_source
Rb Rb -0.9393 2.9676 'International Tables Vol C Tables 4.2.6.8 and 6.1.1.4'
N N 0.0061 0.0033 'International Tables Vol C Tables 4.2.6.8 and 6.1.1.4'
O O 0.0106 0.0060 'International Tables Vol C Tables 4.2.6.8 and 6.1.1.4'
Sb Sb -0.5866 1.5461 'International Tables Vol C Tables 4.2.6.8 and 6.1.1.4'
F F 0.0171 0.0103 'International Tables Vol C Tables 4.2.6.8 and 6.1.1.4'

loop_
_geom_angle_atom_site_label_1
_geom_angle_atom_site_label_2
_geom_angle_atom_site_label_3
_geom_angle
_geom_angle_site_symmetry_1
_geom_angle_site_symmetry_3
F3 Sb1 F1 83.90(19) . .
F3 Sb1 F2 86.66(19) . .
F1 Sb1 F2 82.57(18) . .
F3 Sb1 O3 73.01(18) . .
F1 Sb1 O3 78.49(19) . .
F2 Sb1 O3 153.43(19) . .
F3 Sb1 O7 71.99(19) . .
F1 Sb1 O7 149.67(19) . .
F2 Sb1 O7 78.01(18) . .
O3 Sb1 O7 110.40(18) . .
F3 Sb1 Rb3 45.36(13) . .
F1 Sb1 Rb3 91.38(13) . .
F2 Sb1 Rb3 43.40(13) . .
O3 Sb1 Rb3 118.34(12) . .
O7 Sb1 Rb3 58.60(14) . .
F3 Sb1 Rb2 46.61(14) . .
F1 Sb1 Rb2 40.00(13) . .
F2 Sb1 Rb2 94.44(13) . .
O3 Sb1 Rb2 59.18(13) . .
O7 Sb1 Rb2 118.57(14) . .
Rb3 Sb1 Rb2 74.418(19) . .
F3 Sb1 Rb1 95.76(13) . .
F1 Sb1 Rb1 44.70(13) . .
F2 Sb1 Rb1 40.68(13) . .
O3 Sb1 Rb1 123.17(14) . .
O7 Sb1 Rb1 118.54(13) . .
Rb3 Sb1 Rb1 70.301(18) . .
Rb2 Sb1 Rb1 72.724(18) . .
F3 Sb1 Rb2 111.74(14) . 2_556
F1 Sb1 Rb2 30.88(13) . 2_556
F2 Sb1 Rb2 97.28(13) . 2_556
O3 Sb1 Rb2 75.47(13) . 2_556
O7 Sb1 Rb2 173.99(12) . 2_556
Rb3 Sb1 Rb2 120.279(18) . 2_556
Rb2 Sb1 Rb2 65.175(13) . 2_556
Rb1 Sb1 Rb2 57.108(16) . 2_556
F2 Rb1 O8 119.35(15) . 1_455
F2 Rb1 O8 101.21(14) . 2_647
O8 Rb1 O8 128.38(8) 1_455 2_647
F2 Rb1 O1 134.17(14) . 2_546
O8 Rb1 O1 90.33(16) 1_455 2_546
O8 Rb1 O1 81.76(15) 2_647 2_546
F2 Rb1 O1 92.54(14) . 1_556
O8 Rb1 O1 81.19(15) 1_455 1_556
O8 Rb1 O1 65.55(16) 2_647 1_556
O1 Rb1 O1 128.18(9) 2_546 1_556
F2 Rb1 F1 52.87(12) . .
O8 Rb1 F1 92.47(14) 1_455 .
O8 Rb1 F1 138.89(14) 2_647 .
O1 Rb1 F1 95.35(13) 2_546 .
O1 Rb1 F1 135.77(14) 1_556 .
F2 Rb1 O5 68.25(14) . 1_545
O8 Rb1 O5 146.90(16) 1_455 1_545
O8 Rb1 O5 75.24(16) 2_647 1_545
O1 Rb1 O5 68.51(16) 2_546 1_545
O1 Rb1 O5 131.86(16) 1_556 1_545
F1 Rb1 O5 65.82(14) . 1_545
F2 Rb1 O6 164.39(15) . 2_547
O8 Rb1 O6 66.34(18) 1_455 2_547
O8 Rb1 O6 66.96(17) 2_647 2_547
O1 Rb1 O6 56.60(16) 2_546 2_547
O1 Rb1 O6 73.51(16) 1_556 2_547
F1 Rb1 O6 142.70(15) . 2_547
O5 Rb1 O6 115.81(17) 1_545 2_547
F2 Rb1 O2 106.24(14) . 2_546
O8 Rb1 O2 81.44(16) 1_455 2_546
O8 Rb1 O2 118.10(16) 2_647 2_546
O1 Rb1 O2 40.35(14) 2_546 2_546
O1 Rb1 O2 159.01(16) 1_556 2_546
F1 Rb1 O2 56.77(13) . 2_546
O5 Rb1 O2 65.88(16) 1_545 2_546
O6 Rb1 O2 88.74(15) 2_547 2_546
F2 Rb1 O9 61.22(13) . 2_647
O8 Rb1 O9 147.72(16) 1_455 2_647
O8 Rb1 O9 40.18(15) 2_647 2_647
O1 Rb1 O9 111.84(15) 2_546 2_647
O1 Rb1 O9 66.73(15) 1_556 2_647
F1 Rb1 O9 107.73(13) . 2_647
O5 Rb1 O9 65.35(15) 1_545 2_647
O6 Rb1 O9 105.75(16) 2_547 2_647
O2 Rb1 O9 130.64(16) 2_546 2_647
F2 Rb1 O6 63.41(15) . .
O8 Rb1 O6 64.62(17) 1_455 .
O8 Rb1 O6 115.57(16) 2_647 .
O1 Rb1 O6 154.76(17) 2_546 .
O1 Rb1 O6 54.34(15) 1_556 .
F1 Rb1 O6 83.30(13) . .
O5 Rb1 O6 131.62(16) 1_545 .
O6 Rb1 O6 111.35(18) 2_547 .
O2 Rb1 O6 126.32(15) 2_546 .
O9 Rb1 O6 92.39(15) 2_647 .
F2 Rb1 N3 81.64(14) . 2_647
O8 Rb1 N3 142.99(16) 1_455 2_647
O8 Rb1 N3 19.58(15) 2_647 2_647
O1 Rb1 N3 94.93(16) 2_546 2_647
O1 Rb1 N3 66.87(15) 1_556 2_647
F1 Rb1 N3 123.30(14) . 2_647
O5 Rb1 N3 66.89(16) 1_545 2_647
O6 Rb1 N3 86.32(17) 2_547 2_647
O2 Rb1 N3 124.21(16) 2_546 2_647
O9 Rb1 N3 20.87(15) 2_647 2_647
O6 Rb1 N3 106.92(16) . 2_647
F1 Rb2 F1 118.18(10) . 2_546
F1 Rb2 O2 168.34(15) . 1_545
F1 Rb2 O2 62.09(15) 2_546 1_545
F1 Rb2 F3 53.71(13) . .
F1 Rb2 F3 170.95(12) 2_546 .
O2 Rb2 F3 124.85(15) 1_545 .
F1 Rb2 O2 61.83(15) . 2_546
F1 Rb2 O2 59.63(14) 2_546 2_546
O2 Rb2 O2 113.27(15) 1_545 2_546
F3 Rb2 O2 111.34(14) . 2_546
F1 Rb2 O7 117.23(15) . 2_646
F1 Rb2 O7 114.80(15) 2_546 2_646
O2 Rb2 O7 70.22(17) 1_545 2_646
F3 Rb2 O7 74.12(14) . 2_646
O2 Rb2 O7 166.29(15) 2_546 2_646
F1 Rb2 O4 79.22(16) . 2_546
F1 Rb2 O4 57.22(16) 2_546 2_546
O2 Rb2 O4 108.35(18) 1_545 2_546
F3 Rb2 O4 120.53(16) . 2_546
O2 Rb2 O4 61.85(16) 2_546 2_546
O7 Rb2 O4 104.46(16) 2_646 2_546
F1 Rb2 O5 68.57(16) . 1_545
F1 Rb2 O5 106.59(14) 2_546 1_545
O2 Rb2 O5 99.93(17) 1_545 1_545
F3 Rb2 O5 67.62(14) . 1_545
O2 Rb2 O5 69.55(17) 2_546 1_545
O7 Rb2 O5 123.68(16) 2_646 1_545
O4 Rb2 O5 130.16(17) 2_546 1_545
F1 Rb2 O8 107.44(14) . 2_646
F1 Rb2 O8 91.15(14) 2_546 2_646
O2 Rb2 O8 84.08(16) 1_545 2_646
F3 Rb2 O8 95.31(14) . 2_646
O2 Rb2 O8 125.47(16) 2_546 2_646
O7 Rb2 O8 40.84(15) 2_646 2_646
O4 Rb2 O8 63.62(16) 2_546 2_646
O5 Rb2 O8 161.66(15) 1_545 2_646
F1 Rb2 O4 106.89(14) . 1_545
F1 Rb2 O4 76.52(14) 2_546 1_545
O2 Rb2 O4 61.49(16) 1_545 1_545
F3 Rb2 O4 101.31(14) . 1_545
O2 Rb2 O4 75.85(17) 2_546 1_545
O7 Rb2 O4 116.12(16) 2_646 1_545
O4 Rb2 O4 128.15(9) 2_546 1_545
O5 Rb2 O4 40.86(16) 1_545 1_545
O8 Rb2 O4 145.37(16) 2_646 1_545
F1 Rb2 N3 107.21(15) . 2_646
F1 Rb2 N3 108.90(14) 2_546 2_646
O2 Rb2 N3 82.80(16) 1_545 2_646
F3 Rb2 N3 78.80(14) . 2_646
O2 Rb2 N3 144.99(16) 2_546 2_646
O7 Rb2 N3 21.63(15) 2_646 2_646
O4 Rb2 N3 83.88(17) 2_546 2_646
O5 Rb2 N3 140.88(16) 1_545 2_646
O8 Rb2 N3 21.31(15) 2_646 2_646
O4 Rb2 N3 136.82(17) 1_545 2_646
F1 Rb2 O3 53.53(13) . .
F1 Rb2 O3 131.68(13) 2_546 .
O2 Rb2 O3 136.18(14) 1_545 .
F3 Rb2 O3 48.93(12) . .
O2 Rb2 O3 106.68(14) 2_546 .
O7 Rb2 O3 66.80(15) 2_646 .
O4 Rb2 O3 75.20(16) 2_546 .
O5 Rb2 O3 110.48(15) 1_545 .
O8 Rb2 O3 57.69(14) 2_646 .
O4 Rb2 O3 149.61(15) 1_545 .
N3 Rb2 O3 53.69(14) 2_646 .
F2 Rb3 F2 123.61(9) . 2_647
F2 Rb3 O5 70.41(16) . 1_545
F2 Rb3 O5 103.97(15) 2_647 1_545
F2 Rb3 F3 55.32(12) . .
F2 Rb3 F3 174.27(13) 2_647 .
O5 Rb3 F3 70.31(15) 1_545 .
F2 Rb3 O6 93.37(17) . 2_647
F2 Rb3 O6 67.82(16) 2_647 2_647
O5 Rb3 O6 154.28(18) 1_545 2_647
F3 Rb3 O6 117.39(16) . 2_647
F2 Rb3 O1 123.84(15) . 2_646
F2 Rb3 O1 91.85(14) 2_647 2_646
O5 Rb3 O1 147.02(17) 1_545 2_646
F3 Rb3 O1 93.06(14) . 2_646
O6 Rb3 O1 58.66(17) 2_647 2_646
F2 Rb3 O9 158.79(15) . 1_545
F2 Rb3 O9 64.97(14) 2_647 1_545
O5 Rb3 O9 88.96(18) 1_545 1_545
F3 Rb3 O9 113.95(15) . 1_545
O6 Rb3 O9 107.70(19) 2_647 1_545
O1 Rb3 O9 71.58(16) 2_646 1_545
F2 Rb3 O9 65.04(14) . 2_647
F2 Rb3 O9 60.51(14) 2_647 2_647
O5 Rb3 O9 71.47(17) 1_545 2_647
F3 Rb3 O9 116.57(15) . 2_647
O6 Rb3 O9 83.72(17) 2_647 2_647
O1 Rb3 O9 140.52(16) 2_646 2_647
O9 Rb3 O9 113.87(15) 1_545 2_647
F2 Rb3 O3 118.78(13) . 2_646
F2 Rb3 O3 116.43(13) 2_647 2_646
O5 Rb3 O3 106.77(16) 1_545 2_646
F3 Rb3 O3 66.14(14) . 2_646
O6 Rb3 O3 98.48(16) 2_647 2_646
O1 Rb3 O3 40.62(15) 2_646 2_646
O9 Rb3 O3 61.54(14) 1_545 2_646
O9 Rb3 O3 175.30(15) 2_647 2_646
F2 Rb3 N1 115.05(14) . 2_646
F2 Rb3 N1 111.20(14) 2_647 2_646
O5 Rb3 N1 128.04(17) 1_545 2_646
F3 Rb3 N1 73.18(15) . 2_646
O6 Rb3 N1 76.53(17) 2_647 2_646
O1 Rb3 N1 21.56(15) 2_646 2_646
O9 Rb3 N1 73.54(16) 1_545 2_646
O9 Rb3 N1 160.23(16) 2_647 2_646
O3 Rb3 N1 22.47(14) 2_646 2_646
F2 Rb3 O7 53.94(13) . .
F2 Rb3 O7 135.32(13) 2_647 .
O5 Rb3 O7 113.24(16) 1_545 .
F3 Rb3 O7 49.60(12) . .
O6 Rb3 O7 67.92(16) 2_647 .
O1 Rb3 O7 70.09(14) 2_646 .
O9 Rb3 O7 136.50(15) 1_545 .
O9 Rb3 O7 108.68(14) 2_647 .
O3 Rb3 O7 76.01(13) 2_646 .
N1 Rb3 O7 63.25(15) 2_646 .
F2 Rb3 N2 87.61(14) . 1_545
F2 Rb3 N2 91.35(14) 2_647 1_545
O5 Rb3 N2 17.65(17) 1_545 1_545
F3 Rb3 N2 83.03(14) . 1_545
O6 Rb3 N2 155.52(16) 2_647 1_545
O1 Rb3 N2 138.20(16) 2_646 1_545
O9 Rb3 N2 72.25(17) 1_545 1_545
O9 Rb3 N2 74.53(15) 2_647 1_545
O3 Rb3 N2 102.45(14) 2_646 1_545
N1 Rb3 N2 124.92(15) 2_646 1_545
O7 Rb3 N2 129.61(14) . 1_545
Sb1 F1 Rb2 113.06(19) . .
Sb1 F1 Rb2 128.44(19) . 2_556
Rb2 F1 Rb2 106.01(14) . 2_556
Sb1 F1 Rb1 107.73(17) . .
Rb2 F1 Rb1 111.15(14) . .
Rb2 F1 Rb1 87.09(12) 2_556 .
Sb1 F3 Rb3 106.39(17) . .
Sb1 F3 Rb2 105.10(18) . .
Rb3 F3 Rb2 108.06(14) . .
Sb1 F2 Rb1 112.44(18) . .
Sb1 F2 Rb3 108.37(18) . .
Rb1 F2 Rb3 107.36(14) . .
Sb1 F2 Rb3 136.1(2) . 2_657
Rb1 F2 Rb3 89.22(12) . 2_657
Rb3 F2 Rb3 99.90(13) . 2_657
N3 O8 Rb1 129.3(5) . 1_655
N3 O8 Rb1 108.4(4) . 2_657
Rb1 O8 Rb1 99.34(17) 1_655 2_657
N3 O8 Rb2 93.1(4) . 2_656
Rb1 O8 Rb2 83.67(14) 1_655 2_656
Rb1 O8 Rb2 148.2(2) 2_657 2_656
N1 O1 Rb1 107.5(4) . 2_556
N1 O1 Rb3 97.2(4) . 2_656
Rb1 O1 Rb3 120.32(19) 2_556 2_656
N1 O1 Rb1 148.9(5) . 1_554
Rb1 O1 Rb1 97.26(15) 2_556 1_554
Rb3 O1 Rb1 85.80(14) 2_656 1_554
N3 O9 Rb3 136.4(5) . 1_565
N3 O9 Rb3 127.5(5) . 2_657
Rb3 O9 Rb3 95.43(15) 1_565 2_657
N3 O9 Rb1 88.8(4) . 2_657
Rb3 O9 Rb1 79.91(14) 1_565 2_657
Rb3 O9 Rb1 93.66(16) 2_657 2_657
N1 O2 Rb2 139.9(5) . 1_565
N1 O2 Rb2 122.7(5) . 2_556
Rb2 O2 Rb2 97.03(16) 1_565 2_556
N1 O2 Rb1 89.6(4) . 2_556
Rb2 O2 Rb1 79.58(14) 1_565 2_556
Rb2 O2 Rb1 97.03(17) 2_556 2_556
N3 O7 Sb1 116.7(4) . .
N3 O7 Rb2 95.6(4) . 2_656
Sb1 O7 Rb2 121.1(2) . 2_656
N3 O7 Rb3 112.0(4) . .
Sb1 O7 Rb3 81.59(15) . .
Rb2 O7 Rb3 131.6(2) 2_656 .
N2 O4 Rb2 149.7(5) . 2_556
N2 O4 Rb2 97.4(5) . 1_565
Rb2 O4 Rb2 92.86(17) 2_556 1_565
N2 O4 Rb1 96.0(5) . .
Rb2 O4 Rb1 74.73(14) 2_556 .
Rb2 O4 Rb1 166.5(2) 1_565 .
O1 N1 O2 122.5(7) . .
O1 N1 O3 118.6(6) . .
O2 N1 O3 118.8(6) . .
O1 N1 Rb3 61.2(4) . 2_656
O2 N1 Rb3 134.9(5) . 2_656
O3 N1 Rb3 74.8(4) . 2_656
O1 N1 Rb1 52.9(4) . 2_556
O2 N1 Rb1 69.7(4) . 2_556
O3 N1 Rb1 170.6(4) . 2_556
Rb3 N1 Rb1 96.34(16) 2_656 2_556
N2 O5 Rb3 117.9(5) . 1_565
N2 O5 Rb2 102.1(5) . 1_565
Rb3 O5 Rb2 107.22(19) 1_565 1_565
N2 O5 Rb1 125.6(5) . 1_565
Rb3 O5 Rb1 100.33(19) 1_565 1_565
Rb2 O5 Rb1 101.54(19) 1_565 1_565
N1 O3 Sb1 110.6(4) . .
N1 O3 Rb3 82.7(4) . 2_656
Sb1 O3 Rb3 130.3(2) . 2_656
N1 O3 Rb2 110.5(4) . .
Sb1 O3 Rb2 81.93(14) . .
Rb3 O3 Rb2 139.73(17) 2_656 .
O6 N2 O4 120.3(8) . .
O6 N2 O5 120.1(7) . .
O4 N2 O5 119.5(7) . .
O6 N2 Rb2 176.5(5) . 1_565
O4 N2 Rb2 62.1(4) . 1_565
O5 N2 Rb2 57.5(4) . 1_565
O6 N2 Rb3 96.3(5) . 1_565
O4 N2 Rb3 127.2(5) . 1_565
O5 N2 Rb3 44.5(4) . 1_565
Rb2 N2 Rb3 83.48(15) 1_565 1_565
N2 O6 Rb3 128.9(5) . 2_657
N2 O6 Rb1 117.0(5) . 2_557
Rb3 O6 Rb1 113.88(19) 2_657 2_557
N2 O6 Rb1 107.3(5) . .
Rb3 O6 Rb1 79.87(16) 2_657 .
Rb1 O6 Rb1 86.65(18) 2_557 .
O8 N3 O9 121.1(7) . .
O8 N3 O7 118.2(6) . .
O9 N3 O7 120.6(7) . .
O8 N3 Rb2 65.6(4) . 2_656
O9 N3 Rb2 145.7(5) . 2_656
O7 N3 Rb2 62.8(3) . 2_656
O8 N3 Rb1 52.1(4) . 2_657
O9 N3 Rb1 70.3(4) . 2_657
O7 N3 Rb1 166.2(5) . 2_657
Rb2 N3 Rb1 113.79(19) 2_656 2_657

loop_
_geom_bond_atom_site_label_1
_geom_bond_atom_site_label_2
_geom_bond_distance
_geom_bond_site_symmetry_2
Sb1 F3 1.957(4) .
Sb1 F1 1.964(4) .
Sb1 F2 1.976(4) .
Sb1 O3 2.528(5) .
Sb1 O7 2.567(6) .
Sb1 Rb3 3.9659(9) .
Sb1 Rb2 3.9871(9) .
Sb1 Rb1 4.0409(9) .
Sb1 Rb2 4.3548(10) 2_556
Rb1 F2 2.850(5) .
Rb1 O8 2.918(6) 1_455
Rb1 O8 2.920(6) 2_647
Rb1 O1 2.947(6) 2_546
Rb1 O1 2.983(5) 1_556
Rb1 F1 2.984(4) .
Rb1 O5 3.087(7) 1_545
Rb1 O6 3.154(7) 2_547
Rb1 O2 3.305(6) 2_546
Rb1 O9 3.310(6) 2_647
Rb1 O6 3.329(8) .
Rb1 N3 3.514(7) 2_647
Rb2 F1 2.785(4) .
Rb2 F1 2.853(5) 2_546
Rb2 O2 2.967(6) 1_545
Rb2 F3 3.001(5) .
Rb2 O2 3.044(6) 2_546
Rb2 O7 3.046(5) 2_646
Rb2 O4 3.057(6) 2_546
Rb2 O5 3.058(6) 1_545
Rb2 O8 3.110(6) 2_646
Rb2 O4 3.158(7) 1_545
Rb2 N3 3.409(6) 2_646
Rb2 O3 3.459(6) .
Rb3 F2 2.872(5) .
Rb3 F2 2.909(4) 2_647
Rb3 O5 2.915(6) 1_545
Rb3 F3 2.941(4) .
Rb3 O6 2.957(7) 2_647
Rb3 O1 2.959(6) 2_646
Rb3 O9 2.976(6) 1_545
Rb3 O9 3.005(6) 2_647
Rb3 O3 3.258(6) 2_646
Rb3 N1 3.349(6) 2_646
Rb3 O7 3.422(6) .
Rb3 N2 3.678(7) 1_545
F1 Rb2 2.853(5) 2_556
F2 Rb3 2.909(4) 2_657
O8 N3 1.241(9) .
O8 Rb1 2.918(6) 1_655
O8 Rb1 2.920(6) 2_657
O8 Rb2 3.110(6) 2_656
O1 N1 1.241(8) .
O1 Rb1 2.947(6) 2_556
O1 Rb3 2.959(6) 2_656
O1 Rb1 2.983(5) 1_554
O9 N3 1.252(9) .
O9 Rb3 2.976(6) 1_565
O9 Rb3 3.005(6) 2_657
O9 Rb1 3.310(6) 2_657
O2 N1 1.248(8) .
O2 Rb2 2.967(6) 1_565
O2 Rb2 3.044(6) 2_556
O2 Rb1 3.305(6) 2_556
O7 N3 1.263(9) .
O7 Rb2 3.046(5) 2_656
O4 N2 1.253(9) .
O4 Rb2 3.057(6) 2_556
O4 Rb2 3.158(7) 1_565
N1 O3 1.290(8) .
N1 Rb3 3.349(6) 2_656
N1 Rb1 3.524(7) 2_556
O5 N2 1.261(10) .
O5 Rb3 2.915(6) 1_565
O5 Rb2 3.058(6) 1_565
O5 Rb1 3.087(7) 1_565
O3 Rb3 3.258(6) 2_656
N2 O6 1.232(9) .
N2 Rb2 3.545(7) 1_565
N2 Rb3 3.678(7) 1_565
O6 Rb3 2.957(7) 2_657
O6 Rb1 3.154(7) 2_557
N3 Rb2 3.409(6) 2_656
N3 Rb1 3.514(7) 2_657
